data_9004076
loop_
_publ_author_name
'Rajamani, V.'
'Prewitt, C. T.'

_publ_section_title
;
 Crystal chemistry of natural pentlandite
;
_journal_name_full 'The Canadian Mineralogist'
_journal_page_first 178
_journal_page_last 187
_journal_volume 12
_journal_year 1973
_chemical_compound_source 'Frood Mine, Ontario, Canada'
_chemical_formula_sum 'Fe3.98 Ni4.94 S8'
_chemical_name_mineral Pentlandite
_space_group_IT_number 225
_symmetry_space_group_name_Hall '-F 4 2 3'
_symmetry_space_group_name_H-M 'F m -3 m'
_cell_angle_alpha 90
_cell_angle_beta 90
_cell_angle_gamma 90
_cell_length_a 10.038
_cell_length_b 10.038
_cell_length_c 10.038
_cell_formula_units_Z 4
_cell_volume 1011.443
_database_code_amcsd 0005095
_exptl_crystal_density_diffrn 5.048
_cod_original_sg_symbol_H-M 'F m 3 m'
_cod_database_code 9004076

loop_
_space_group_symop_operation_xyz
x,y,z
x,1/2+y,1/2+z
1/2+x,y,1/2+z
1/2+x,1/2+y,z
z,-x,y
z,1/2-x,1/2+y
1/2+z,-x,1/2+y
1/2+z,1/2-x,y
-y,z,-x
-y,1/2+z,1/2-x
1/2-y,z,1/2-x
1/2-y,1/2+z,-x
x,-y,z
x,1/2-y,1/2+z
1/2+x,-y,1/2+z
1/2+x,1/2-y,z
-z,x,-y
-z,1/2+x,1/2-y
1/2-z,x,1/2-y
1/2-z,1/2+x,-y
y,-z,x
y,1/2-z,1/2+x
1/2+y,-z,1/2+x
1/2+y,1/2-z,x
-x,y,-z
-x,1/2+y,1/2-z
1/2-x,y,1/2-z
1/2-x,1/2+y,-z
x,-z,-y
x,1/2-z,1/2-y
1/2+x,-z,1/2-y
1/2+x,1/2-z,-y
-z,y,x
-z,1/2+y,1/2+x
1/2-z,y,1/2+x
1/2-z,1/2+y,x
y,-x,-z
y,1/2-x,1/2-z
1/2+y,-x,1/2-z
1/2+y,1/2-x,-z
-x,z,y
-x,1/2+z,1/2+y
1/2-x,z,1/2+y
1/2-x,1/2+z,y
z,-y,-x
z,1/2-y,1/2-x
1/2+z,-y,1/2-x
1/2+z,1/2-y,-x
-y,x,z
-y,1/2+x,1/2+z
1/2-y,x,1/2+z
1/2-y,1/2+x,z
x,z,y
x,1/2+z,1/2+y
1/2+x,z,1/2+y
1/2+x,1/2+z,y
-z,-y,-x
-z,1/2-y,1/2-x
1/2-z,-y,1/2-x
1/2-z,1/2-y,-x
y,x,z
y,1/2+x,1/2+z
1/2+y,x,1/2+z
1/2+y,1/2+x,z
-x,-z,-y
-x,1/2-z,1/2-y
1/2-x,-z,1/2-y
1/2-x,1/2-z,-y
z,y,x
z,1/2+y,1/2+x
1/2+z,y,1/2+x
1/2+z,1/2+y,x
-y,-x,-z
-y,1/2-x,1/2-z
1/2-y,-x,1/2-z
1/2-y,1/2-x,-z
z,x,-y
z,1/2+x,1/2-y
1/2+z,x,1/2-y
1/2+z,1/2+x,-y
-y,-z,x
-y,1/2-z,1/2+x
1/2-y,-z,1/2+x
1/2-y,1/2-z,x
x,y,-z
x,1/2+y,1/2-z
1/2+x,y,1/2-z
1/2+x,1/2+y,-z
-z,-x,y
-z,1/2-x,1/2+y
1/2-z,-x,1/2+y
1/2-z,1/2-x,y
y,z,-x
y,1/2+z,1/2-x
1/2+y,z,1/2-x
1/2+y,1/2+z,-x
-x,-y,z
-x,1/2-y,1/2+z
1/2-x,-y,1/2+z
1/2-x,1/2-y,z
-z,x,y
-z,1/2+x,1/2+y
1/2-z,x,1/2+y
1/2-z,1/2+x,y
y,-z,-x
y,1/2-z,1/2-x
1/2+y,-z,1/2-x
1/2+y,1/2-z,-x
-x,y,z
-x,1/2+y,1/2+z
1/2-x,y,1/2+z
1/2-x,1/2+y,z
z,-x,-y
z,1/2-x,1/2-y
1/2+z,-x,1/2-y
1/2+z,1/2-x,-y
-y,z,x
-y,1/2+z,1/2+x
1/2-y,z,1/2+x
1/2-y,1/2+z,x
x,-y,-z
x,1/2-y,1/2-z
1/2+x,-y,1/2-z
1/2+x,1/2-y,-z
-x,z,-y
-x,1/2+z,1/2-y
1/2-x,z,1/2-y
1/2-x,1/2+z,-y
z,-y,x
z,1/2-y,1/2+x
1/2+z,-y,1/2+x
1/2+z,1/2-y,x
-y,x,-z
-y,1/2+x,1/2-z
1/2-y,x,1/2-z
1/2-y,1/2+x,-z
x,-z,y
x,1/2-z,1/2+y
1/2+x,-z,1/2+y
1/2+x,1/2-z,y
-z,y,-x
-z,1/2+y,1/2-x
1/2-z,y,1/2-x
1/2-z,1/2+y,-x
y,-x,z
y,1/2-x,1/2+z
1/2+y,-x,1/2+z
1/2+y,1/2-x,z
-x,-z,y
-x,1/2-z,1/2+y
1/2-x,-z,1/2+y
1/2-x,1/2-z,y
z,y,-x
z,1/2+y,1/2-x
1/2+z,y,1/2-x
1/2+z,1/2+y,-x
-y,-x,z
-y,1/2-x,1/2+z
1/2-y,-x,1/2+z
1/2-y,1/2-x,z
x,z,-y
x,1/2+z,1/2-y
1/2+x,z,1/2-y
1/2+x,1/2+z,-y
-z,-y,x
-z,1/2-y,1/2+x
1/2-z,-y,1/2+x
1/2-z,1/2-y,x
y,x,-z
y,1/2+x,1/2-z
1/2+y,x,1/2-z
1/2+y,1/2+x,-z
-z,-x,-y
-z,1/2-x,1/2-y
1/2-z,-x,1/2-y
1/2-z,1/2-x,-y
y,z,x
y,1/2+z,1/2+x
1/2+y,z,1/2+x
1/2+y,1/2+z,x
-x,-y,-z
-x,1/2-y,1/2-z
1/2-x,-y,1/2-z
1/2-x,1/2-y,-z
z,x,y
z,1/2+x,1/2+y
1/2+z,x,1/2+y
1/2+z,1/2+x,y
-y,-z,-x
-y,1/2-z,1/2-x
1/2-y,-z,1/2-x
1/2-y,1/2-z,-x

loop_
_atom_site_aniso_label
_atom_site_aniso_U_11
_atom_site_aniso_U_22
_atom_site_aniso_U_33
_atom_site_aniso_U_12
_atom_site_aniso_U_13
_atom_site_aniso_U_23
NiMT 0.00541 0.00541 0.00541 0.00041 0.00041 0.00041
FeMT 0.00541 0.00541 0.00541 0.00041 0.00041 0.00041
S2 0.00459 0.00562 0.00562 0.00000 0.00000 0.00000

loop_
_atom_site_label
_atom_site_fract_x
_atom_site_fract_y
_atom_site_fract_z
_atom_site_occupancy
_atom_site_U_iso_or_equiv
FeMO 0.50000 0.50000 0.50000 0.70000 0.00697
NiMO 0.50000 0.50000 0.50000 0.30000 0.00697
NiMT 0.12608 0.12608 0.12608 0.58000 0.00532
FeMT 0.12608 0.12608 0.12608 0.41000 0.00532
S1 0.25000 0.25000 0.25000 1.00000 0.00735
S2 0.26320 0.00000 0.00000 1.00000 0.00532

loop_
_cod_related_entry_id
_cod_related_entry_database
_cod_related_entry_code
1 AMCSD 0005095
